data_7124659
loop_
_publ_author_name
'Zhang, Zhuoran'
'Ogden, William A.'
'Young, Victor G.'
'Douglas, Christopher J.'

_publ_section_title
;
 Synthesis, electrochemical properties, and crystal packing of
 perfluororubrene.
;
_journal_issue 52
_journal_name_full 'Chemical communications (Cambridge, England)'
_journal_page_first 8127
_journal_page_last 8130
_journal_paper_doi 10.1039/c6cc03259a
_journal_volume 52
_journal_year 2016
_chemical_formula_moiety 'C42 F28'
_chemical_formula_sum 'C42 F28'
_chemical_formula_weight 1036.42
_chemical_name_common 'perfluororubrene, F28-rubrene'
_chemical_name_systematic
'5,6,11,12-tetrakis(perfluorophenyl)1,2,3,4,7,8,9,10-octafluorotetracene- perfluororubrene chloroform solvate'
_space_group_crystal_system orthorhombic
_space_group_IT_number 19
_space_group_name_Hall 'P 2ac 2ab'
_space_group_name_H-M_alt 'P 21 21 21'
_audit_creation_method SHELXL-2014/6
_audit_update_record
;
2016-04-11 deposited with the CCDC.
2016-05-31 downloaded from the CCDC.
;
_cell_angle_alpha 90
_cell_angle_beta 90
_cell_angle_gamma 90
_cell_formula_units_Z 4
_cell_length_a 8.4500(4)
_cell_length_b 11.0004(5)
_cell_length_c 42.680(2)
_cell_measurement_reflns_used 2980
_cell_measurement_temperature 123(2)
_cell_measurement_theta_max 71.89
_cell_measurement_theta_min 4.14
_cell_volume 3967.3(3)
_computing_cell_refinement 'Bruker SAINT'
_computing_data_collection 'Bruker APEX2'
_computing_data_reduction 'Bruker SAINT'
_computing_molecular_graphics 'Bruker SHELXTL'
_computing_publication_material 'Bruker SHELXTL'
_computing_structure_refinement 'SHELXL-2014/6 (Sheldrick, 2014)'
_computing_structure_solution 'SHELXS-97 (Sheldrick 2008)'
_diffrn_ambient_temperature 123(2)
_diffrn_measured_fraction_theta_full 0.998
_diffrn_measured_fraction_theta_max 0.990
_diffrn_measurement_device_type 'Bruker-AXS Venture PHOTON'
_diffrn_measurement_method '\f and \w scans'
_diffrn_radiation_type CuK\a
_diffrn_radiation_wavelength 1.54178
_diffrn_reflns_av_R_equivalents 0.0349
_diffrn_reflns_av_unetI/netI 0.0261
_diffrn_reflns_Laue_measured_fraction_full 0.998
_diffrn_reflns_Laue_measured_fraction_max 0.990
_diffrn_reflns_limit_h_max 10
_diffrn_reflns_limit_h_min -10
_diffrn_reflns_limit_k_max 13
_diffrn_reflns_limit_k_min -13
_diffrn_reflns_limit_l_max 52
_diffrn_reflns_limit_l_min -50
_diffrn_reflns_number 43663
_diffrn_reflns_point_group_measured_fraction_full 0.997
_diffrn_reflns_point_group_measured_fraction_max 0.985
_diffrn_reflns_theta_full 67.679
_diffrn_reflns_theta_max 74.516
_diffrn_reflns_theta_min 4.143
_diffrn_source 'ImuS microfocus'
_exptl_absorpt_coefficient_mu 1.787
_exptl_absorpt_correction_T_max 0.9288
_exptl_absorpt_correction_T_min 0.5629
_exptl_absorpt_correction_type multi-scan
_exptl_absorpt_process_details 'SADABS-2014/4 (Sheldrick)'
_exptl_crystal_colour red
_exptl_crystal_density_diffrn 1.735
_exptl_crystal_description plate
_exptl_crystal_F_000 2016
_exptl_crystal_recrystallization_method 'Re-crystallisation from solvent'
_exptl_crystal_size_max 0.250
_exptl_crystal_size_mid 0.200
_exptl_crystal_size_min 0.070
_exptl_transmission_factor_max 0.9288
_exptl_transmission_factor_min 0.5629
_platon_squeeze_details 'HCCl3 resides in channels'
_refine_diff_density_max 0.179
_refine_diff_density_min -0.150
_refine_diff_density_rms 0.031
_refine_ls_abs_structure_details
;
 Flack x determined using 3160 quotients [(I+)-(I-)]/[(I+)+(I-)]
 (Parsons, Flack and Wagner, Acta Cryst. B69 (2013) 249-259).
;
_refine_ls_abs_structure_Flack 0.02(4)
_refine_ls_extinction_method none
_refine_ls_goodness_of_fit_ref 1.045
_refine_ls_hydrogen_treatment undef
_refine_ls_matrix_type full
_refine_ls_number_parameters 631
_refine_ls_number_reflns 8012
_refine_ls_number_restraints 0
_refine_ls_restrained_S_all 1.045
_refine_ls_R_factor_all 0.0267
_refine_ls_R_factor_gt 0.0252
_refine_ls_shift/su_max 0.000
_refine_ls_shift/su_mean 0.000
_refine_ls_structure_factor_coef Fsqd
_refine_ls_weighting_details 'w=1/[\s^2^(Fo^2^)+(0.0357P)^2^+0.5092P] where P=(Fo^2^+2Fc^2^)/3'
_refine_ls_weighting_scheme calc
_refine_ls_wR_factor_gt 0.0648
_refine_ls_wR_factor_ref 0.0656
_reflns_Friedel_coverage 0.753
_reflns_Friedel_fraction_full 0.997
_reflns_Friedel_fraction_max 0.978
_reflns_number_gt 7621
_reflns_number_total 8012
_reflns_threshold_expression 'I > 2\s(I)'
_cod_data_source_file c6cc03259a2.cif
_cod_data_source_block 14147zz
_cod_database_code 7124659
_shelx_space_group_comment
;
The symmetry employed for this shelxl refinement is uniquely defined
by the following loop, which should always be used as a source of
symmetry information in preference to the above space-group names.
They are only intended as comments.
;
_shelx_estimated_absorpt_t_min 0.664
_shelx_estimated_absorpt_t_max 0.885
_platon_squeeze_void_probe_radius 1.20
_shelxl_version_number 2014/6
_solvent_exptl_crystal_recrystallization_method chloroform

loop_
_space_group_symop_operation_xyz
'x, y, z'
'-x+1/2, -y, z+1/2'
'-x, y+1/2, -z+1/2'
'x+1/2, -y+1/2, -z'

loop_
_atom_site_label
_atom_site_type_symbol
_atom_site_fract_x
_atom_site_fract_y
_atom_site_fract_z
_atom_site_U_iso_or_equiv
_atom_site_adp_type
_atom_site_occupancy
_atom_site_site_symmetry_order
_atom_site_calc_flag
C1 C 0.3038(3) -0.1290(2) 0.39397(6) 0.0382(5) Uani 1 1 d
F1 F 0.2690(2) -0.11631(13) 0.42436(3) 0.0539(4) Uani 1 1 d
C2 C 0.2612(3) -0.2347(2) 0.38033(6) 0.0383(5) Uani 1 1 d
F2 F 0.1843(2) -0.32073(13) 0.39676(4) 0.0518(4) Uani 1 1 d
C3 C 0.2976(3) -0.2579(2) 0.34888(6) 0.0346(5) Uani 1 1 d
F3 F 0.25635(17) -0.36526(13) 0.33668(3) 0.0428(3) Uani 1 1 d
C4 C 0.3765(2) -0.1748(2) 0.33183(5) 0.0304(4) Uani 1 1 d
F4 F 0.40644(15) -0.20336(12) 0.30200(3) 0.0344(3) Uani 1 1 d
C5 C 0.5221(2) 0.02234(19) 0.32840(5) 0.0258(4) Uani 1 1 d
C6 C 0.6836(2) 0.21472(19) 0.32991(4) 0.0249(4) Uani 1 1 d
C7 C 0.8216(2) 0.4160(2) 0.33045(5) 0.0282(4) Uani 1 1 d
F7 F 0.94241(14) 0.37590(12) 0.31292(3) 0.0333(3) Uani 1 1 d
C8 C 0.8201(3) 0.5352(2) 0.33770(5) 0.0311(4) Uani 1 1 d
F8 F 0.93256(16) 0.61075(13) 0.32751(3) 0.0407(3) Uani 1 1 d
C9 C 0.6975(3) 0.5826(2) 0.35642(5) 0.0320(4) Uani 1 1 d
F9 F 0.69780(19) 0.70297(12) 0.36240(4) 0.0456(3) Uani 1 1 d
C10 C 0.5866(3) 0.5093(2) 0.36858(5) 0.0297(4) Uani 1 1 d
F10 F 0.47533(16) 0.56257(11) 0.38634(3) 0.0383(3) Uani 1 1 d
C11 C 0.4821(2) 0.2994(2) 0.37809(4) 0.0257(4) Uani 1 1 d
C12 C 0.4058(2) 0.0829(2) 0.38870(5) 0.0297(4) Uani 1 1 d
C13 C 0.3814(3) -0.0334(2) 0.37675(5) 0.0307(4) Uani 1 1 d
C14 C 0.4269(2) -0.06035(19) 0.34469(5) 0.0275(4) Uani 1 1 d
C15 C 0.4833(2) 0.17380(19) 0.37011(4) 0.0263(4) Uani 1 1 d
C16 C 0.5644(2) 0.13616(19) 0.34227(4) 0.0255(4) Uani 1 1 d
C17 C 0.5847(2) 0.3808(2) 0.36299(4) 0.0266(4) Uani 1 1 d
C18 C 0.6998(2) 0.33392(19) 0.34085(4) 0.0262(4) Uani 1 1 d
C19 C 0.5613(2) -0.00158(18) 0.29476(5) 0.0248(4) Uani 1 1 d
C20 C 0.4777(2) 0.05855(18) 0.27145(5) 0.0253(4) Uani 1 1 d
F20 F 0.36948(14) 0.14186(11) 0.27946(3) 0.0312(3) Uani 1 1 d
C21 C 0.5027(2) 0.0357(2) 0.23991(5) 0.0278(4) Uani 1 1 d
F21 F 0.41773(15) 0.09442(14) 0.21814(3) 0.0385(3) Uani 1 1 d
C22 C 0.6161(2) -0.0476(2) 0.23107(5) 0.0298(4) Uani 1 1 d
F22 F 0.64151(18) -0.07049(14) 0.20078(3) 0.0425(3) Uani 1 1 d
C23 C 0.7032(2) -0.10708(19) 0.25363(5) 0.0291(4) Uani 1 1 d
F23 F 0.81850(15) -0.18353(12) 0.24523(3) 0.0380(3) Uani 1 1 d
C24 C 0.6727(2) -0.08569(18) 0.28500(5) 0.0265(4) Uani 1 1 d
F24 F 0.75531(15) -0.14834(12) 0.30628(3) 0.0346(3) Uani 1 1 d
C25 C 0.7993(2) 0.16725(18) 0.30661(5) 0.0251(4) Uani 1 1 d
C26 C 0.7977(2) 0.20416(19) 0.27541(4) 0.0249(4) Uani 1 1 d
F26 F 0.68917(14) 0.28510(11) 0.26600(3) 0.0291(2) Uani 1 1 d
C27 C 0.9032(2) 0.1603(2) 0.25372(5) 0.0270(4) Uani 1 1 d
F27 F 0.89718(15) 0.19625(13) 0.22395(3) 0.0366(3) Uani 1 1 d
C28 C 1.0160(2) 0.07657(19) 0.26303(5) 0.0301(4) Uani 1 1 d
F28 F 1.11733(15) 0.03071(14) 0.24214(3) 0.0402(3) Uani 1 1 d
C29 C 1.0245(2) 0.0407(2) 0.29391(5) 0.0305(4) Uani 1 1 d
F29 F 1.13365(16) -0.03986(14) 0.30283(4) 0.0432(3) Uani 1 1 d
C30 C 0.9171(2) 0.0862(2) 0.31532(5) 0.0292(4) Uani 1 1 d
F30 F 0.92730(16) 0.04983(13) 0.34519(3) 0.0391(3) Uani 1 1 d
C31 C 0.3614(3) 0.34760(19) 0.40061(5) 0.0274(4) Uani 1 1 d
C32 C 0.2036(3) 0.3534(2) 0.39205(5) 0.0320(4) Uani 1 1 d
F32 F 0.15587(16) 0.30766(15) 0.36447(3) 0.0436(3) Uani 1 1 d
C33 C 0.0913(3) 0.4081(2) 0.41111(5) 0.0387(5) Uani 1 1 d
F33 F -0.05980(17) 0.41301(18) 0.40214(4) 0.0585(5) Uani 1 1 d
C34 C 0.1370(3) 0.4592(2) 0.43903(6) 0.0412(6) Uani 1 1 d
F34 F 0.0306(2) 0.51763(16) 0.45667(4) 0.0584(5) Uani 1 1 d
C35 C 0.2932(3) 0.4534(2) 0.44836(5) 0.0374(5) Uani 1 1 d
F35 F 0.3380(2) 0.50438(15) 0.47537(3) 0.0526(4) Uani 1 1 d
C36 C 0.4024(3) 0.3977(2) 0.42929(5) 0.0307(4) Uani 1 1 d
F36 F 0.55404(15) 0.39718(14) 0.43820(3) 0.0399(3) Uani 1 1 d
C37 C 0.3719(3) 0.1091(2) 0.42243(5) 0.0309(4) Uani 1 1 d
C38 C 0.2202(3) 0.1159(2) 0.43506(5) 0.0349(5) Uani 1 1 d
F38 F 0.09536(15) 0.10554(14) 0.41586(3) 0.0435(3) Uani 1 1 d
C39 C 0.1937(3) 0.1300(2) 0.46655(6) 0.0402(5) Uani 1 1 d
F39 F 0.04726(19) 0.13264(17) 0.47789(4) 0.0541(4) Uani 1 1 d
C40 C 0.3227(3) 0.1386(2) 0.48673(5) 0.0418(6) Uani 1 1 d
F40 F 0.2980(2) 0.15190(17) 0.51743(3) 0.0568(4) Uani 1 1 d
C41 C 0.4739(3) 0.1330(2) 0.47505(5) 0.0401(5) Uani 1 1 d
F41 F 0.59888(19) 0.13961(17) 0.49421(3) 0.0528(4) Uani 1 1 d
C42 C 0.4966(3) 0.1188(2) 0.44316(5) 0.0345(5) Uani 1 1 d
F42 F 0.64592(16) 0.11192(15) 0.43270(3) 0.0445(3) Uani 1 1 d

loop_
_atom_site_aniso_label
_atom_site_aniso_U_11
_atom_site_aniso_U_22
_atom_site_aniso_U_33
_atom_site_aniso_U_23
_atom_site_aniso_U_13
_atom_site_aniso_U_12
C1 0.0415(12) 0.0342(11) 0.0388(12) 0.0090(10) 0.0131(10) 0.0043(10)
F1 0.0805(11) 0.0377(7) 0.0434(8) 0.0073(6) 0.0313(8) -0.0041(8)
C2 0.0350(12) 0.0306(11) 0.0493(13) 0.0119(10) 0.0125(10) -0.0010(9)
F2 0.0607(9) 0.0327(7) 0.0621(9) 0.0113(7) 0.0239(8) -0.0040(7)
C3 0.0302(11) 0.0275(10) 0.0463(12) 0.0047(10) -0.0009(9) -0.0012(9)
F3 0.0411(7) 0.0383(7) 0.0490(8) 0.0034(6) -0.0029(6) -0.0115(6)
C4 0.0240(9) 0.0322(11) 0.0349(10) 0.0032(9) 0.0002(8) 0.0028(8)
F4 0.0351(7) 0.0348(6) 0.0334(6) -0.0008(5) -0.0020(5) -0.0064(5)
C5 0.0210(9) 0.0309(10) 0.0256(9) 0.0040(8) 0.0017(7) 0.0030(8)
C6 0.0215(9) 0.0328(10) 0.0203(8) 0.0053(8) -0.0012(7) 0.0017(8)
C7 0.0261(10) 0.0363(11) 0.0222(9) 0.0026(8) 0.0007(7) 0.0001(9)
F7 0.0259(6) 0.0410(7) 0.0331(6) -0.0009(5) 0.0071(5) -0.0059(5)
C8 0.0311(11) 0.0352(11) 0.0269(9) 0.0078(9) 0.0022(8) -0.0060(9)
F8 0.0391(7) 0.0401(7) 0.0428(7) 0.0020(6) 0.0107(6) -0.0122(6)
C9 0.0389(11) 0.0282(10) 0.0288(10) 0.0044(8) 0.0022(9) 0.0010(9)
F9 0.0543(8) 0.0301(6) 0.0524(8) 0.0072(6) 0.0174(7) -0.0003(6)
C10 0.0310(11) 0.0327(11) 0.0255(9) 0.0046(8) 0.0028(8) 0.0037(8)
F10 0.0431(7) 0.0317(6) 0.0401(7) 0.0029(6) 0.0145(6) 0.0044(6)
C11 0.0235(9) 0.0328(10) 0.0209(8) 0.0042(8) 0.0005(7) 0.0000(8)
C12 0.0280(10) 0.0342(11) 0.0270(10) 0.0063(9) 0.0049(8) 0.0010(9)
C13 0.0281(10) 0.0314(11) 0.0327(10) 0.0085(9) 0.0059(8) 0.0008(9)
C14 0.0214(9) 0.0288(10) 0.0322(10) 0.0057(8) -0.0012(8) 0.0022(8)
C15 0.0227(9) 0.0317(10) 0.0245(9) 0.0037(8) 0.0013(7) 0.0025(8)
C16 0.0225(9) 0.0307(10) 0.0232(8) 0.0054(8) 0.0003(7) 0.0039(8)
C17 0.0261(10) 0.0325(10) 0.0213(8) 0.0043(8) -0.0017(7) 0.0016(8)
C18 0.0244(9) 0.0325(10) 0.0217(8) 0.0050(8) -0.0014(7) 0.0008(8)
C19 0.0217(9) 0.0255(10) 0.0271(9) 0.0012(8) 0.0002(7) -0.0032(8)
C20 0.0189(9) 0.0260(9) 0.0310(10) 0.0015(8) -0.0002(7) -0.0002(8)
F20 0.0247(6) 0.0337(6) 0.0353(6) 0.0031(5) -0.0016(5) 0.0064(5)
C21 0.0237(9) 0.0323(10) 0.0275(9) 0.0043(9) -0.0054(8) -0.0053(8)
F21 0.0334(6) 0.0535(8) 0.0286(6) 0.0106(6) -0.0081(5) -0.0031(6)
C22 0.0280(10) 0.0349(11) 0.0266(9) -0.0045(9) 0.0034(8) -0.0103(9)
F22 0.0462(8) 0.0548(9) 0.0266(6) -0.0094(6) 0.0046(5) -0.0091(7)
C23 0.0239(9) 0.0251(9) 0.0383(11) -0.0061(9) 0.0051(8) -0.0033(8)
F23 0.0303(6) 0.0339(7) 0.0496(7) -0.0104(6) 0.0086(5) 0.0015(5)
C24 0.0232(9) 0.0242(9) 0.0321(10) 0.0038(8) -0.0025(8) -0.0002(8)
F24 0.0305(6) 0.0335(6) 0.0397(7) 0.0080(6) -0.0023(5) 0.0075(5)
C25 0.0204(9) 0.0279(9) 0.0269(9) 0.0014(8) 0.0005(7) -0.0006(8)
C26 0.0203(9) 0.0284(9) 0.0260(9) 0.0020(8) 0.0005(7) -0.0026(8)
F26 0.0282(6) 0.0331(6) 0.0260(5) 0.0053(5) 0.0002(4) 0.0069(5)
C27 0.0232(9) 0.0318(10) 0.0258(9) -0.0014(8) 0.0021(7) -0.0023(8)
F27 0.0368(7) 0.0502(8) 0.0227(5) -0.0003(5) 0.0052(5) 0.0024(6)
C28 0.0189(9) 0.0326(11) 0.0388(11) -0.0090(9) 0.0032(8) -0.0020(8)
F28 0.0261(6) 0.0495(8) 0.0450(7) -0.0140(6) 0.0066(5) 0.0053(6)
C29 0.0176(9) 0.0292(10) 0.0448(11) 0.0007(9) -0.0040(8) 0.0030(8)
F29 0.0269(6) 0.0451(8) 0.0576(8) 0.0031(7) -0.0048(6) 0.0114(6)
C30 0.0238(10) 0.0335(11) 0.0303(10) 0.0061(9) -0.0042(8) -0.0030(8)
F30 0.0347(7) 0.0501(8) 0.0325(6) 0.0119(6) -0.0049(5) 0.0062(6)
C31 0.0299(10) 0.0275(10) 0.0249(9) 0.0065(8) 0.0042(8) 0.0017(8)
C32 0.0326(11) 0.0387(11) 0.0246(9) 0.0058(9) 0.0010(8) 0.0018(9)
F32 0.0346(7) 0.0669(9) 0.0295(6) 0.0000(7) -0.0038(5) 0.0010(7)
C33 0.0300(11) 0.0500(14) 0.0359(11) 0.0137(10) 0.0070(9) 0.0112(10)
F33 0.0309(7) 0.0970(13) 0.0476(8) 0.0167(9) 0.0043(6) 0.0196(8)
C34 0.0462(13) 0.0439(13) 0.0333(11) 0.0112(11) 0.0170(10) 0.0125(11)
F34 0.0649(11) 0.0649(10) 0.0453(8) 0.0091(8) 0.0283(8) 0.0292(9)
C35 0.0519(14) 0.0368(12) 0.0234(9) 0.0026(9) 0.0070(9) 0.0029(11)
F35 0.0711(11) 0.0578(9) 0.0287(6) -0.0097(7) 0.0082(6) -0.0011(8)
C36 0.0317(11) 0.0341(11) 0.0262(9) 0.0054(9) 0.0015(8) -0.0002(9)
F36 0.0352(7) 0.0543(8) 0.0304(6) 0.0004(6) -0.0039(5) -0.0029(6)
C37 0.0357(11) 0.0312(11) 0.0259(10) 0.0075(9) 0.0070(8) -0.0019(9)
C38 0.0359(12) 0.0358(11) 0.0331(10) 0.0041(9) 0.0061(9) -0.0043(9)
F38 0.0310(7) 0.0576(9) 0.0419(7) -0.0001(7) 0.0062(5) -0.0061(6)
C39 0.0386(12) 0.0439(13) 0.0382(12) 0.0041(10) 0.0146(10) -0.0017(11)
F39 0.0440(8) 0.0737(11) 0.0446(8) -0.0016(8) 0.0236(6) -0.0059(8)
C40 0.0537(15) 0.0441(13) 0.0275(10) 0.0082(10) 0.0113(10) -0.0006(11)
F40 0.0685(10) 0.0773(11) 0.0245(6) 0.0057(7) 0.0133(7) 0.0042(9)
C41 0.0460(13) 0.0467(14) 0.0274(10) 0.0106(10) -0.0010(9) 0.0041(11)
F41 0.0532(9) 0.0750(11) 0.0302(6) 0.0110(7) -0.0061(6) 0.0035(8)
C42 0.0338(11) 0.0392(12) 0.0306(10) 0.0108(10) 0.0059(9) 0.0033(9)
F42 0.0323(7) 0.0672(10) 0.0339(6) 0.0140(7) 0.0035(5) 0.0087(7)

loop_
_atom_type_symbol
_atom_type_description
_atom_type_scat_dispersion_real
_atom_type_scat_dispersion_imag
_atom_type_scat_source
C C 0.0181 0.0091 'International Tables Vol C Tables 4.2.6.8 and 6.1.1.4'
F F 0.0727 0.0534 'International Tables Vol C Tables 4.2.6.8 and 6.1.1.4'

loop_
_geom_angle_atom_site_label_1
_geom_angle_atom_site_label_2
_geom_angle_atom_site_label_3
_geom_angle
F1 C1 C2 116.7(2)
F1 C1 C13 121.2(2)
C2 C1 C13 122.0(2)
F2 C2 C1 120.7(2)
F2 C2 C3 118.5(2)
C1 C2 C3 120.8(2)
F3 C3 C4 121.3(2)
F3 C3 C2 118.5(2)
C4 C3 C2 120.2(2)
F4 C4 C3 116.7(2)
F4 C4 C14 120.92(19)
C3 C4 C14 122.4(2)
C14 C5 C16 120.48(18)
C14 C5 C19 119.31(19)
C16 C5 C19 119.70(18)
C18 C6 C16 120.85(18)
C18 C6 C25 119.21(17)
C16 C6 C25 119.82(18)
F7 C7 C8 117.12(19)
F7 C7 C18 120.67(19)
C8 C7 C18 122.21(19)
F8 C8 C7 121.6(2)
F8 C8 C9 118.5(2)
C7 C8 C9 119.8(2)
C10 C9 F9 121.2(2)
C10 C9 C8 120.7(2)
F9 C9 C8 118.0(2)
C9 C10 F10 116.5(2)
C9 C10 C17 122.4(2)
F10 C10 C17 121.11(19)
C17 C11 C15 120.34(18)
C17 C11 C31 119.31(19)
C15 C11 C31 120.13(18)
C13 C12 C15 120.35(19)
C13 C12 C37 120.06(18)
C15 C12 C37 119.05(19)
C12 C13 C1 123.4(2)
C12 C13 C14 119.54(19)
C1 C13 C14 116.9(2)
C5 C14 C4 123.37(19)
C5 C14 C13 119.21(19)
C4 C14 C13 117.35(19)
C11 C15 C16 118.86(18)
C11 C15 C12 122.74(18)
C16 C15 C12 118.40(19)
C6 C16 C5 123.59(18)
C6 C16 C15 117.94(19)
C5 C16 C15 118.47(18)
C11 C17 C10 124.02(19)
C11 C17 C18 119.10(19)
C10 C17 C18 116.86(18)
C6 C18 C7 123.70(19)
C6 C18 C17 119.05(18)
C7 C18 C17 117.20(18)
C24 C19 C20 116.69(18)
C24 C19 C5 123.84(18)
C20 C19 C5 119.39(18)
F20 C20 C21 118.44(17)
F20 C20 C19 119.41(18)
C21 C20 C19 122.16(19)
F21 C21 C22 120.20(18)
F21 C21 C20 120.30(19)
C22 C21 C20 119.49(19)
F22 C22 C23 120.1(2)
F22 C22 C21 120.2(2)
C23 C22 C21 119.73(19)
F23 C23 C22 120.06(19)
F23 C23 C24 120.18(19)
C22 C23 C24 119.75(19)
F24 C24 C23 118.21(18)
F24 C24 C19 119.67(18)
C23 C24 C19 122.12(19)
C30 C25 C26 116.75(18)
C30 C25 C6 121.19(17)
C26 C25 C6 122.03(18)
F26 C26 C27 118.41(17)
F26 C26 C25 119.14(17)
C27 C26 C25 122.44(19)
F27 C27 C26 120.95(18)
F27 C27 C28 119.87(18)
C26 C27 C28 119.18(19)
F28 C28 C29 119.82(19)
F28 C28 C27 120.1(2)
C29 C28 C27 120.09(19)
F29 C29 C28 119.95(19)
F29 C29 C30 120.4(2)
C28 C29 C30 119.64(19)
F30 C30 C29 118.63(19)
F30 C30 C25 119.54(19)
C29 C30 C25 121.82(19)
C32 C31 C36 117.06(19)
C32 C31 C11 120.22(19)
C36 C31 C11 122.48(19)
F32 C32 C31 120.2(2)
F32 C32 C33 118.1(2)
C31 C32 C33 121.6(2)
F33 C33 C34 120.1(2)
F33 C33 C32 120.3(2)
C34 C33 C32 119.6(2)
F34 C34 C33 119.8(2)
F34 C34 C35 120.2(2)
C33 C34 C35 120.0(2)
F35 C35 C36 120.5(2)
F35 C35 C34 120.0(2)
C36 C35 C34 119.5(2)
F36 C36 C35 118.5(2)
F36 C36 C31 119.27(19)
C35 C36 C31 122.2(2)
C42 C37 C38 116.78(19)
C42 C37 C12 119.0(2)
C38 C37 C12 124.0(2)
F38 C38 C39 118.7(2)
F38 C38 C37 118.89(19)
C39 C38 C37 122.4(2)
F39 C39 C38 120.7(2)
F39 C39 C40 120.2(2)
C38 C39 C40 119.1(2)
F40 C40 C41 120.5(2)
F40 C40 C39 119.4(2)
C41 C40 C39 120.1(2)
F41 C41 C40 120.7(2)
F41 C41 C42 119.9(2)
C40 C41 C42 119.4(2)
F42 C42 C37 120.05(19)
F42 C42 C41 117.7(2)
C37 C42 C41 122.2(2)

loop_
_geom_bond_atom_site_label_1
_geom_bond_atom_site_label_2
_geom_bond_distance
C1 F1 1.337(3)
C1 C2 1.349(4)
C1 C13 1.440(3)
C2 F2 1.345(3)
C2 C3 1.401(3)
C3 F3 1.337(3)
C3 C4 1.346(3)
C4 F4 1.335(3)
C4 C14 1.438(3)
C5 C14 1.399(3)
C5 C16 1.430(3)
C5 C19 1.497(3)
C6 C18 1.399(3)
C6 C16 1.428(3)
C6 C25 1.489(3)
C7 F7 1.340(2)
C7 C8 1.347(3)
C7 C18 1.440(3)
C8 F8 1.335(2)
C8 C9 1.409(3)
C9 C10 1.341(3)
C9 F9 1.348(3)
C10 F10 1.342(2)
C10 C17 1.434(3)
C11 C17 1.403(3)
C11 C15 1.423(3)
C11 C31 1.498(3)
C12 C13 1.393(3)
C12 C15 1.435(3)
C12 C37 1.496(3)
C13 C14 1.452(3)
C15 C16 1.433(3)
C17 C18 1.450(3)
C19 C24 1.384(3)
C19 C20 1.388(3)
C20 F20 1.339(2)
C20 C21 1.386(3)
C21 F21 1.340(2)
C21 C22 1.379(3)
C22 F22 1.334(2)
C22 C23 1.377(3)
C23 F23 1.336(2)
C23 C24 1.383(3)
C24 F24 1.337(2)
C25 C30 1.387(3)
C25 C26 1.392(3)
C26 F26 1.340(2)
C26 C27 1.373(3)
C27 F27 1.332(2)
C27 C28 1.384(3)
C28 F28 1.335(2)
C28 C29 1.377(3)
C29 F29 1.335(2)
C29 C30 1.382(3)
C30 F30 1.339(2)
C31 C32 1.384(3)
C31 C36 1.386(3)
C32 F32 1.343(3)
C32 C33 1.387(3)
C33 F33 1.334(3)
C33 C34 1.373(4)
C34 F34 1.337(3)
C34 C35 1.380(4)
C35 F35 1.337(3)
C35 C36 1.375(3)
C36 F36 1.337(3)
C37 C42 1.380(3)
C37 C38 1.392(3)
C38 F38 1.340(3)
C38 C39 1.372(3)
C39 F39 1.329(3)
C39 C40 1.393(4)
C40 F40 1.335(3)
C40 C41 1.372(4)
C41 F41 1.338(3)
C41 C42 1.384(3)
C42 F42 1.341(3)

loop_
_geom_torsion_atom_site_label_1
_geom_torsion_atom_site_label_2
_geom_torsion_atom_site_label_3
_geom_torsion_atom_site_label_4
_geom_torsion
F1 C1 C2 F2 1.4(4)
C13 C1 C2 F2 -177.8(2)
F1 C1 C2 C3 -177.8(2)
C13 C1 C2 C3 3.0(4)
F2 C2 C3 F3 -0.9(3)
C1 C2 C3 F3 178.3(2)
F2 C2 C3 C4 -179.0(2)
C1 C2 C3 C4 0.2(4)
F3 C3 C4 F4 2.2(3)
C2 C3 C4 F4 -179.8(2)
F3 C3 C4 C14 -177.83(19)
C2 C3 C4 C14 0.2(3)
F7 C7 C8 F8 1.0(3)
C18 C7 C8 F8 -178.97(18)
F7 C7 C8 C9 -179.14(18)
C18 C7 C8 C9 0.9(3)
F8 C8 C9 C10 -176.4(2)
C7 C8 C9 C10 3.7(3)
F8 C8 C9 F9 1.7(3)
C7 C8 C9 F9 -178.1(2)
F9 C9 C10 F10 1.3(3)
C8 C9 C10 F10 179.39(19)
F9 C9 C10 C17 -179.07(19)
C8 C9 C10 C17 -1.0(3)
C15 C12 C13 C1 -179.7(2)
C37 C12 C13 C1 8.8(3)
C15 C12 C13 C14 -3.4(3)
C37 C12 C13 C14 -174.97(19)
F1 C1 C13 C12 -9.1(4)
C2 C1 C13 C12 170.1(2)
F1 C1 C13 C14 174.5(2)
C2 C1 C13 C14 -6.2(3)
C16 C5 C14 C4 178.26(18)
C19 C5 C14 C4 6.5(3)
C16 C5 C14 C13 -4.6(3)
C19 C5 C14 C13 -176.43(18)
F4 C4 C14 C5 -6.4(3)
C3 C4 C14 C5 173.6(2)
F4 C4 C14 C13 176.42(18)
C3 C4 C14 C13 -3.6(3)
C12 C13 C14 C5 12.5(3)
C1 C13 C14 C5 -171.0(2)
C12 C13 C14 C4 -170.18(19)
C1 C13 C14 C4 6.3(3)
C17 C11 C15 C16 -13.2(3)
C31 C11 C15 C16 161.28(18)
C17 C11 C15 C12 167.13(19)
C31 C11 C15 C12 -18.3(3)
C13 C12 C15 C11 166.3(2)
C37 C12 C15 C11 -22.0(3)
C13 C12 C15 C16 -13.3(3)
C37 C12 C15 C16 158.32(19)
C18 C6 C16 C5 168.01(18)
C25 C6 C16 C5 -16.0(3)
C18 C6 C16 C15 -12.1(3)
C25 C6 C16 C15 163.84(17)
C14 C5 C16 C6 167.80(18)
C19 C5 C16 C6 -20.4(3)
C14 C5 C16 C15 -12.1(3)
C19 C5 C16 C15 159.68(18)
C11 C15 C16 C6 21.4(3)
C12 C15 C16 C6 -158.91(18)
C11 C15 C16 C5 -158.66(18)
C12 C15 C16 C5 21.0(3)
C15 C11 C17 C10 177.17(19)
C31 C11 C17 C10 2.6(3)
C15 C11 C17 C18 -4.5(3)
C31 C11 C17 C18 -179.07(17)
C9 C10 C17 C11 172.4(2)
F10 C10 C17 C11 -8.0(3)
C9 C10 C17 C18 -6.0(3)
F10 C10 C17 C18 173.64(17)
C16 C6 C18 C7 177.11(18)
C25 C6 C18 C7 1.1(3)
C16 C6 C18 C17 -5.5(3)
C25 C6 C18 C17 178.55(17)
F7 C7 C18 C6 -10.3(3)
C8 C7 C18 C6 169.7(2)
F7 C7 C18 C17 172.25(17)
C8 C7 C18 C17 -7.8(3)
C11 C17 C18 C6 14.0(3)
C10 C17 C18 C6 -167.61(18)
C11 C17 C18 C7 -168.48(17)
C10 C17 C18 C7 10.0(3)
C14 C5 C19 C24 -76.7(3)
C16 C5 C19 C24 111.5(2)
C14 C5 C19 C20 100.1(2)
C16 C5 C19 C20 -71.8(3)
C24 C19 C20 F20 -179.33(17)
C5 C19 C20 F20 3.7(3)
C24 C19 C20 C21 0.4(3)
C5 C19 C20 C21 -176.59(19)
F20 C20 C21 F21 -1.3(3)
C19 C20 C21 F21 178.98(19)
F20 C20 C21 C22 178.52(18)
C19 C20 C21 C22 -1.2(3)
F21 C21 C22 F22 -0.1(3)
C20 C21 C22 F22 -179.96(19)
F21 C21 C22 C23 179.73(18)
C20 C21 C22 C23 -0.1(3)
F22 C22 C23 F23 3.2(3)
C21 C22 C23 F23 -176.73(18)
F22 C22 C23 C24 -177.99(18)
C21 C22 C23 C24 2.1(3)
F23 C23 C24 F24 -3.7(3)
C22 C23 C24 F24 177.49(18)
F23 C23 C24 C19 175.83(18)
C22 C23 C24 C19 -3.0(3)
C20 C19 C24 F24 -178.79(17)
C5 C19 C24 F24 -2.0(3)
C20 C19 C24 C23 1.7(3)
C5 C19 C24 C23 178.56(19)
C18 C6 C25 C30 104.8(2)
C16 C6 C25 C30 -71.2(3)
C18 C6 C25 C26 -73.4(3)
C16 C6 C25 C26 110.6(2)
C30 C25 C26 F26 -178.05(18)
C6 C25 C26 F26 0.1(3)
C30 C25 C26 C27 2.2(3)
C6 C25 C26 C27 -179.56(19)
F26 C26 C27 F27 -0.6(3)
C25 C26 C27 F27 179.11(19)
F26 C26 C27 C28 -179.96(18)
C25 C26 C27 C28 -0.3(3)
F27 C27 C28 F28 -0.9(3)
C26 C27 C28 F28 178.48(18)
F27 C27 C28 C29 178.83(19)
C26 C27 C28 C29 -1.8(3)
F28 C28 C29 F29 -0.2(3)
C27 C28 C29 F29 -179.88(19)
F28 C28 C29 C30 -178.51(18)
C27 C28 C29 C30 1.8(3)
F29 C29 C30 F30 1.4(3)
C28 C29 C30 F30 179.78(19)
F29 C29 C30 C25 -178.01(19)
C28 C29 C30 C25 0.3(3)
C26 C25 C30 F30 178.28(18)
C6 C25 C30 F30 0.1(3)
C26 C25 C30 C29 -2.3(3)
C6 C25 C30 C29 179.51(19)
C17 C11 C31 C32 105.2(2)
C15 C11 C31 C32 -69.3(3)
C17 C11 C31 C36 -68.9(3)
C15 C11 C31 C36 116.5(2)
C36 C31 C32 F32 179.42(19)
C11 C31 C32 F32 5.0(3)
C36 C31 C32 C33 0.7(3)
C11 C31 C32 C33 -173.8(2)
F32 C32 C33 F33 0.8(3)
C31 C32 C33 F33 179.6(2)
F32 C32 C33 C34 -178.0(2)
C31 C32 C33 C34 0.8(4)
F33 C33 C34 F34 -2.3(4)
C32 C33 C34 F34 176.4(2)
F33 C33 C34 C35 179.6(2)
C32 C33 C34 C35 -1.6(4)
F34 C34 C35 F35 1.2(4)
C33 C34 C35 F35 179.3(2)
F34 C34 C35 C36 -177.1(2)
C33 C34 C35 C36 0.9(4)
F35 C35 C36 F36 -0.9(3)
C34 C35 C36 F36 177.5(2)
F35 C35 C36 C31 -177.7(2)
C34 C35 C36 C31 0.7(4)
C32 C31 C36 F36 -178.2(2)
C11 C31 C36 F36 -3.9(3)
C32 C31 C36 C35 -1.4(3)
C11 C31 C36 C35 172.9(2)
C13 C12 C37 C42 103.4(3)
C15 C12 C37 C42 -68.2(3)
C13 C12 C37 C38 -71.7(3)
C15 C12 C37 C38 116.7(3)
C42 C37 C38 F38 -179.2(2)
C12 C37 C38 F38 -4.0(3)
C42 C37 C38 C39 -0.8(4)
C12 C37 C38 C39 174.4(2)
F38 C38 C39 F39 0.4(4)
C37 C38 C39 F39 -178.0(2)
F38 C38 C39 C40 178.8(2)
C37 C38 C39 C40 0.4(4)
F39 C39 C40 F40 -1.3(4)
C38 C39 C40 F40 -179.8(2)
F39 C39 C40 C41 178.4(2)
C38 C39 C40 C41 0.0(4)
F40 C40 C41 F41 0.6(4)
C39 C40 C41 F41 -179.2(2)
F40 C40 C41 C42 179.8(2)
C39 C40 C41 C42 0.0(4)
C38 C37 C42 F42 179.4(2)
C12 C37 C42 F42 3.9(3)
C38 C37 C42 C41 0.9(4)
C12 C37 C42 C41 -174.6(2)
F41 C41 C42 F42 0.1(4)
C40 C41 C42 F42 -179.0(2)
F41 C41 C42 C37 178.7(2)
C40 C41 C42 C37 -0.5(4)

loop_
_platon_squeeze_void_nr
_platon_squeeze_void_average_x
_platon_squeeze_void_average_y
_platon_squeeze_void_average_z
_platon_squeeze_void_volume
_platon_squeeze_void_count_electrons
_platon_squeeze_void_content
1 -0.020 0.250 0.000 310 116 ' '
2 -0.045 0.750 0.500 311 116 ' '
